data_7249350
loop_
_publ_author_name
'Zi, Jingjing'
'Tang, Huiling'
'Wang, Dongyin'
'Li, Meng'
'Zhou, Yuxiang'
'Lv, Sihui'
'Liang, Deqiang'
'Shi, Lou'

_publ_section_title
;
 Electrochemically enabled dearomative [2 + 2] cycloadditions of indoles
 with alkynes to access cyclobutene-fused indolines
;
_journal_issue 20
_journal_name_full 'Green Chemistry'
_journal_page_first 10397
_journal_page_last 10403
_journal_paper_doi 10.1039/D4GC04126G
_journal_volume 26
_journal_year 2024
_chemical_formula_moiety 'C21 H18 F N O3'
_chemical_formula_sum 'C21 H18 F N O3'
_chemical_formula_weight 351.36
_space_group_crystal_system monoclinic
_space_group_IT_number 14
_space_group_name_Hall '-P 2yn'
_space_group_name_H-M_alt 'P 1 21/n 1'
_atom_sites_solution_hydrogens geom
_atom_sites_solution_primary dual
_audit_creation_date 2022-11-01
_audit_creation_method
;
Olex2 1.5
(compiled 2022.04.07 svn.rca3783a0 for OlexSys, GUI svn.r6498)
;
_audit_update_record
;
2024-06-30 deposited with the CCDC.	2024-09-17 downloaded from the CCDC.
;
_cell_angle_alpha 90
_cell_angle_beta 108.318(2)
_cell_angle_gamma 90
_cell_formula_units_Z 4
_cell_length_a 12.5984(6)
_cell_length_b 10.5934(5)
_cell_length_c 13.2326(6)
_cell_measurement_reflns_used 9983
_cell_measurement_temperature 100.0(2)
_cell_measurement_theta_max 56.98
_cell_measurement_theta_min 3.68
_cell_volume 1676.53(14)
_computing_cell_refinement 'SAINT V8.40B (?, 2016)'
_computing_data_collection 'Apex3 (Bruker 2018)'
_computing_data_reduction 'SAINT V8.40B (?, 2016)'
_computing_molecular_graphics 'Olex2 1.5 (Dolomanov et al., 2009)'
_computing_publication_material 'Olex2 1.5 (Dolomanov et al., 2009)'
_computing_structure_refinement 'SHELXL 2019/2 (Sheldrick, 2015)'
_computing_structure_solution 'ShelXT 2014'
_diffrn_ambient_temperature 100.0(2)
_diffrn_detector 'Bruker PHOTON III area detector'
_diffrn_detector_area_resol_mean 7.9
_diffrn_detector_type 'CMOS area detector'
_diffrn_measured_fraction_theta_full 0.998
_diffrn_measured_fraction_theta_max 0.995
_diffrn_measurement_device 'three-circle diffractometer'
_diffrn_measurement_device_type 'Bruker D8 VENTURE'
_diffrn_measurement_method '\w and \f scans'
_diffrn_radiation_monochromator 'mirror optics'
_diffrn_radiation_probe x-ray
_diffrn_radiation_type GaK\a
_diffrn_radiation_wavelength 1.34139
_diffrn_reflns_av_R_equivalents 0.0412
_diffrn_reflns_av_unetI/netI 0.0214
_diffrn_reflns_Laue_measured_fraction_full 0.998
_diffrn_reflns_Laue_measured_fraction_max 0.995
_diffrn_reflns_limit_h_max 15
_diffrn_reflns_limit_h_min -14
_diffrn_reflns_limit_k_max 13
_diffrn_reflns_limit_k_min -13
_diffrn_reflns_limit_l_max 16
_diffrn_reflns_limit_l_min -16
_diffrn_reflns_number 35685
_diffrn_reflns_point_group_measured_fraction_full 0.998
_diffrn_reflns_point_group_measured_fraction_max 0.995
_diffrn_reflns_theta_full 53.594
_diffrn_reflns_theta_max 57.116
_diffrn_reflns_theta_min 3.677
_diffrn_source 'microfocus Metaljet'
_diffrn_source_current 3.0
_diffrn_source_power 0.20955
_diffrn_source_type 'Incoatec Metaljet'
_diffrn_source_voltage 69.85
_diffrn_standards_number 0
_exptl_absorpt_coefficient_mu 0.529
_exptl_absorpt_correction_T_max 0.7512
_exptl_absorpt_correction_T_min 0.7109
_exptl_absorpt_correction_type multi-scan
_exptl_absorpt_process_details
;
SADABS-2016/2 (Bruker,2016/2) was used for absorption correction.
wR2(int) was 0.0729 before and 0.0536 after correction.
The Ratio of minimum to maximum transmission is 0.9464.
The \l/2 correction factor is Not present.
;
_exptl_crystal_colour colourless
_exptl_crystal_colour_primary colourless
_exptl_crystal_density_diffrn 1.392
_exptl_crystal_description block
_exptl_crystal_F_000 736
_exptl_crystal_size_max 0.21
_exptl_crystal_size_mid 0.18
_exptl_crystal_size_min 0.12
_refine_diff_density_max 0.325
_refine_diff_density_min -0.194
_refine_diff_density_rms 0.041
_refine_ls_extinction_coef 0.0062(6)
_refine_ls_extinction_expression Fc^*^=kFc[1+0.001xFc^2^\l^3^/sin(2\q)]^-1/4^
_refine_ls_extinction_method 'SHELXL-2019/2 (Sheldrick 2019)'
_refine_ls_goodness_of_fit_ref 1.030
_refine_ls_hydrogen_treatment constr
_refine_ls_matrix_type full
_refine_ls_number_parameters 238
_refine_ls_number_reflns 3434
_refine_ls_number_restraints 0
_refine_ls_restrained_S_all 1.030
_refine_ls_R_factor_all 0.0362
_refine_ls_R_factor_gt 0.0329
_refine_ls_shift/su_max 0.001
_refine_ls_shift/su_mean 0.000
_refine_ls_structure_factor_coef Fsqd
_refine_ls_weighting_details 'w=1/[\s^2^(Fo^2^)+(0.0384P)^2^+0.7591P] where P=(Fo^2^+2Fc^2^)/3'
_refine_ls_weighting_scheme calc
_refine_ls_wR_factor_gt 0.0815
_refine_ls_wR_factor_ref 0.0832
_reflns_Friedel_coverage 0.000
_reflns_number_gt 3134
_reflns_number_total 3434
_reflns_threshold_expression 'I > 2\s(I)'
_cod_data_source_file d4gc04126g2.cif
_cod_data_source_block cxy5046_0m
_cod_depositor_comments 'Adding full bibliography for 7249350.cif.'
_cod_database_code 7249350
_shelx_shelxl_version_number 2019/2
_shelx_space_group_comment
;
The symmetry employed for this shelxl refinement is uniquely defined
by the following loop, which should always be used as a source of
symmetry information in preference to the above space-group names.
They are only intended as comments.
;
_olex2_refinement_description
;
1. Fixed Uiso
 At 1.2 times of:
  All C(H) groups, All C(H,H) groups
 At 1.5 times of:
  All C(H,H,H) groups
2.a Ternary CH refined with riding coordinates:
 C7(H7)
2.b Secondary CH2 refined with riding coordinates:
 C9(H9A,H9B)
2.c Aromatic/amide H refined with riding coordinates:
 C2(H2), C3(H3), C6(H6), C12(H12), C13(H13), C17(H17), C18(H18), C19(H19),
 C20(H20)
2.d Idealised Me refined as rotating group:
 C11(H11A,H11B,H11C), C21(H21A,H21B,H21C)
;
_olex2_submission_special_instructions 'No special instructions were received'

loop_
_space_group_symop_operation_xyz
'x, y, z'
'-x+1/2, y+1/2, -z+1/2'
'-x, -y, -z'
'x-1/2, -y-1/2, z-1/2'

loop_
_atom_site_label
_atom_site_type_symbol
_atom_site_fract_x
_atom_site_fract_y
_atom_site_fract_z
_atom_site_U_iso_or_equiv
_atom_site_adp_type
_atom_site_occupancy
_atom_site_site_symmetry_order
_atom_site_calc_flag
_atom_site_refinement_flags_posn
_atom_site_refinement_flags_adp
_atom_site_refinement_flags_occupancy
_atom_site_disorder_assembly
_atom_site_disorder_group
F1 F 0.81652(6) 0.32090(8) 0.83386(6) 0.0304(2) Uani 1 1 d . . . . .
O1 O 0.91423(7) 0.72011(8) 0.11707(6) 0.02015(19) Uani 1 1 d . . . . .
O2 O 0.67438(6) 0.53327(7) 0.01738(6) 0.01802(19) Uani 1 1 d . . . . .
O3 O 0.93540(8) 0.64351(8) -0.03365(7) 0.0246(2) Uani 1 1 d . . . . .
N1 N 0.75471(7) 0.54139(9) 0.19693(7) 0.0148(2) Uani 1 1 d . . . . .
C1 C 0.82458(10) 0.36228(12) 0.73877(9) 0.0218(3) Uani 1 1 d . . . . .
C2 C 0.83632(10) 0.27420(11) 0.66644(9) 0.0212(3) Uani 1 1 d . . . . .
H2 H 0.839565 0.186555 0.682331 0.025 Uiso 1 1 calc R U . . .
C3 C 0.84326(9) 0.31726(11) 0.56969(9) 0.0183(2) Uani 1 1 d . . . . .
H3 H 0.851400 0.258126 0.518656 0.022 Uiso 1 1 calc R U . . .
C4 C 0.83847(9) 0.44634(11) 0.54595(9) 0.0162(2) Uani 1 1 d . . . . .
C5 C 0.84442(9) 0.48774(10) 0.44235(9) 0.0155(2) Uani 1 1 d . . . . .
C6 C 0.87411(9) 0.43150(11) 0.36424(9) 0.0173(2) Uani 1 1 d . . . . .
H6 H 0.899339 0.348745 0.356143 0.021 Uiso 1 1 calc R U . . .
C7 C 0.85294(9) 0.54716(10) 0.29393(8) 0.0154(2) Uani 1 1 d . . . . .
H7 H 0.921371 0.585183 0.283436 0.018 Uiso 1 1 calc R U . . .
C8 C 0.75785(9) 0.52714(10) 0.09588(8) 0.0144(2) Uani 1 1 d . . . . .
C9 C 0.87103(9) 0.50578(10) 0.08030(9) 0.0166(2) Uani 1 1 d . . . . .
H9A H 0.925541 0.476087 0.147648 0.020 Uiso 1 1 calc R U . . .
H9B H 0.864542 0.440391 0.025222 0.020 Uiso 1 1 calc R U . . .
C10 C 0.91098(9) 0.62864(11) 0.04616(9) 0.0163(2) Uani 1 1 d . . . . .
C11 C 0.94849(10) 0.84373(11) 0.09234(10) 0.0234(3) Uani 1 1 d . . . . .
H11A H 1.025283 0.839396 0.089709 0.035 Uiso 1 1 calc R U . . .
H11B H 0.944942 0.903893 0.147446 0.035 Uiso 1 1 calc R U . . .
H11C H 0.898441 0.871567 0.023123 0.035 Uiso 1 1 calc R U . . .
C12 C 0.82089(10) 0.49045(12) 0.72013(9) 0.0233(3) Uani 1 1 d . . . . .
H12 H 0.814260 0.548656 0.772428 0.028 Uiso 1 1 calc R U . . .
C13 C 0.82716(10) 0.53213(11) 0.62226(9) 0.0201(2) Uani 1 1 d . . . . .
H13 H 0.823698 0.619988 0.607183 0.024 Uiso 1 1 calc R U . . .
C14 C 0.81210(9) 0.61322(10) 0.38148(8) 0.0151(2) Uani 1 1 d . . . . .
C15 C 0.68768(9) 0.62374(10) 0.32750(9) 0.0150(2) Uani 1 1 d . . . . .
C16 C 0.65743(9) 0.57646(10) 0.22344(9) 0.0148(2) Uani 1 1 d . . . . .
C17 C 0.54617(9) 0.56695(11) 0.16082(9) 0.0165(2) Uani 1 1 d . . . . .
H17 H 0.526064 0.531711 0.091336 0.020 Uiso 1 1 calc R U . . .
C18 C 0.46501(9) 0.61102(11) 0.20364(9) 0.0182(2) Uani 1 1 d . . . . .
H18 H 0.388334 0.605289 0.162518 0.022 Uiso 1 1 calc R U . . .
C19 C 0.49387(10) 0.66309(11) 0.30505(9) 0.0189(2) Uani 1 1 d . . . . .
H19 H 0.437301 0.694761 0.331686 0.023 Uiso 1 1 calc R U . . .
C20 C 0.60592(10) 0.66892(10) 0.36787(9) 0.0173(2) Uani 1 1 d . . . . .
H20 H 0.625914 0.703494 0.437585 0.021 Uiso 1 1 calc R U . . .
C21 C 0.86942(10) 0.73522(11) 0.42948(9) 0.0194(2) Uani 1 1 d . . . . .
H21A H 0.862634 0.797102 0.372750 0.029 Uiso 1 1 calc R U . . .
H21B H 0.948660 0.718701 0.466619 0.029 Uiso 1 1 calc R U . . .
H21C H 0.833938 0.768559 0.480057 0.029 Uiso 1 1 calc R U . . .

loop_
_atom_site_aniso_label
_atom_site_aniso_U_11
_atom_site_aniso_U_22
_atom_site_aniso_U_33
_atom_site_aniso_U_23
_atom_site_aniso_U_13
_atom_site_aniso_U_12
F1 0.0316(4) 0.0418(5) 0.0218(4) 0.0121(3) 0.0142(3) 0.0073(3)
O1 0.0250(4) 0.0164(4) 0.0213(4) -0.0017(3) 0.0105(3) -0.0033(3)
O2 0.0189(4) 0.0204(4) 0.0138(4) 0.0001(3) 0.0037(3) -0.0017(3)
O3 0.0327(5) 0.0239(4) 0.0233(4) 0.0034(3) 0.0172(4) 0.0016(4)
N1 0.0132(4) 0.0172(5) 0.0137(5) 0.0000(3) 0.0040(4) 0.0006(3)
C1 0.0169(5) 0.0329(7) 0.0163(6) 0.0076(5) 0.0061(4) 0.0025(5)
C2 0.0180(5) 0.0214(6) 0.0231(6) 0.0049(5) 0.0051(5) -0.0005(4)
C3 0.0155(5) 0.0191(6) 0.0190(5) -0.0010(4) 0.0038(4) -0.0011(4)
C4 0.0122(5) 0.0195(6) 0.0151(5) 0.0001(4) 0.0018(4) -0.0003(4)
C5 0.0125(5) 0.0157(5) 0.0162(5) -0.0005(4) 0.0015(4) -0.0006(4)
C6 0.0159(5) 0.0181(5) 0.0158(5) -0.0006(4) 0.0019(4) 0.0025(4)
C7 0.0143(5) 0.0179(5) 0.0132(5) -0.0009(4) 0.0034(4) -0.0001(4)
C8 0.0179(5) 0.0106(5) 0.0153(5) 0.0003(4) 0.0059(4) -0.0013(4)
C9 0.0196(6) 0.0154(5) 0.0162(5) -0.0001(4) 0.0076(4) 0.0013(4)
C10 0.0135(5) 0.0182(5) 0.0175(5) 0.0010(4) 0.0053(4) 0.0025(4)
C11 0.0235(6) 0.0156(6) 0.0320(7) 0.0007(5) 0.0100(5) -0.0025(5)
C12 0.0238(6) 0.0290(7) 0.0175(6) -0.0007(5) 0.0071(5) 0.0052(5)
C13 0.0217(6) 0.0195(6) 0.0187(6) 0.0004(4) 0.0057(5) 0.0030(4)
C14 0.0162(5) 0.0147(5) 0.0141(5) -0.0004(4) 0.0044(4) 0.0003(4)
C15 0.0168(5) 0.0124(5) 0.0152(5) 0.0008(4) 0.0040(4) -0.0005(4)
C16 0.0168(5) 0.0126(5) 0.0159(5) 0.0008(4) 0.0066(4) 0.0009(4)
C17 0.0175(5) 0.0170(5) 0.0143(5) 0.0001(4) 0.0038(4) 0.0001(4)
C18 0.0149(5) 0.0193(6) 0.0191(6) 0.0017(4) 0.0036(4) 0.0015(4)
C19 0.0192(6) 0.0181(6) 0.0214(6) -0.0001(4) 0.0092(5) 0.0038(4)
C20 0.0218(6) 0.0143(5) 0.0161(5) -0.0019(4) 0.0064(4) 0.0011(4)
C21 0.0207(6) 0.0172(6) 0.0184(5) -0.0013(4) 0.0037(4) -0.0020(4)

loop_
_atom_type_symbol
_atom_type_description
_atom_type_scat_dispersion_real
_atom_type_scat_dispersion_imag
_atom_type_scat_source
C C 0.0137 0.0067 'International Tables Vol C Tables 4.2.6.8 and 6.1.1.4'
H H 0.0000 0.0000 'International Tables Vol C Tables 4.2.6.8 and 6.1.1.4'
N N 0.0241 0.0134 'International Tables Vol C Tables 4.2.6.8 and 6.1.1.4'
O O 0.0389 0.0241 'International Tables Vol C Tables 4.2.6.8 and 6.1.1.4'
F F 0.0583 0.0400 'International Tables Vol C Tables 4.2.6.8 and 6.1.1.4'

loop_
_geom_angle_atom_site_label_1
_geom_angle_atom_site_label_2
_geom_angle_atom_site_label_3
_geom_angle
_geom_angle_site_symmetry_1
_geom_angle_site_symmetry_3
_geom_angle_publ_flag
C10 O1 C11 116.18(9) . . ?
C8 N1 C7 125.73(9) . . ?
C8 N1 C16 124.34(9) . . ?
C16 N1 C7 108.99(8) . . ?
F1 C1 C2 118.55(11) . . ?
F1 C1 C12 118.22(11) . . ?
C2 C1 C12 123.23(11) . . ?
C1 C2 H2 121.0 . . ?
C1 C2 C3 118.04(11) . . ?
C3 C2 H2 121.0 . . ?
C2 C3 H3 119.4 . . ?
C2 C3 C4 121.15(11) . . ?
C4 C3 H3 119.4 . . ?
C3 C4 C5 119.44(10) . . ?
C13 C4 C3 118.66(10) . . ?
C13 C4 C5 121.90(10) . . ?
C4 C5 C14 131.69(10) . . ?
C6 C5 C4 134.12(11) . . ?
C6 C5 C14 94.13(9) . . ?
C5 C6 H6 132.8 . . ?
C5 C6 C7 94.37(9) . . ?
C7 C6 H6 132.8 . . ?
N1 C7 C6 116.03(9) . . ?
N1 C7 H7 114.8 . . ?
N1 C7 C14 106.24(8) . . ?
C6 C7 H7 114.8 . . ?
C6 C7 C14 86.70(8) . . ?
C14 C7 H7 114.8 . . ?
O2 C8 N1 123.07(10) . . ?
O2 C8 C9 118.96(9) . . ?
N1 C8 C9 117.95(9) . . ?
C8 C9 H9A 109.9 . . ?
C8 C9 H9B 109.9 . . ?
H9A C9 H9B 108.3 . . ?
C10 C9 C8 109.04(9) . . ?
C10 C9 H9A 109.9 . . ?
C10 C9 H9B 109.9 . . ?
O1 C10 C9 110.63(9) . . ?
O3 C10 O1 124.15(11) . . ?
O3 C10 C9 125.22(10) . . ?
O1 C11 H11A 109.5 . . ?
O1 C11 H11B 109.5 . . ?
O1 C11 H11C 109.5 . . ?
H11A C11 H11B 109.5 . . ?
H11A C11 H11C 109.5 . . ?
H11B C11 H11C 109.5 . . ?
C1 C12 H12 121.0 . . ?
C1 C12 C13 118.02(11) . . ?
C13 C12 H12 121.0 . . ?
C4 C13 H13 119.6 . . ?
C12 C13 C4 120.89(11) . . ?
C12 C13 H13 119.6 . . ?
C5 C14 C7 84.68(8) . . ?
C15 C14 C5 112.07(9) . . ?
C15 C14 C7 102.47(8) . . ?
C15 C14 C21 114.95(9) . . ?
C21 C14 C5 120.17(9) . . ?
C21 C14 C7 117.66(9) . . ?
C16 C15 C14 111.11(9) . . ?
C20 C15 C14 129.08(10) . . ?
C20 C15 C16 119.79(10) . . ?
C15 C16 N1 110.22(9) . . ?
C17 C16 N1 128.19(10) . . ?
C17 C16 C15 121.58(10) . . ?
C16 C17 H17 121.2 . . ?
C16 C17 C18 117.64(10) . . ?
C18 C17 H17 121.2 . . ?
C17 C18 H18 119.3 . . ?
C19 C18 C17 121.47(10) . . ?
C19 C18 H18 119.3 . . ?
C18 C19 H19 120.0 . . ?
C18 C19 C20 120.08(10) . . ?
C20 C19 H19 120.0 . . ?
C15 C20 C19 119.34(10) . . ?
C15 C20 H20 120.3 . . ?
C19 C20 H20 120.3 . . ?
C14 C21 H21A 109.5 . . ?
C14 C21 H21B 109.5 . . ?
C14 C21 H21C 109.5 . . ?
H21A C21 H21B 109.5 . . ?
H21A C21 H21C 109.5 . . ?
H21B C21 H21C 109.5 . . ?

loop_
_geom_bond_atom_site_label_1
_geom_bond_atom_site_label_2
_geom_bond_distance
_geom_bond_site_symmetry_2
_geom_bond_publ_flag
F1 C1 1.3661(13) . ?
O1 C10 1.3405(14) . ?
O1 C11 1.4482(14) . ?
O2 C8 1.2257(13) . ?
O3 C10 1.1996(14) . ?
N1 C7 1.4779(14) . ?
N1 C8 1.3586(14) . ?
N1 C16 1.4259(14) . ?
C1 C2 1.3775(18) . ?
C1 C12 1.3781(18) . ?
C2 H2 0.9500 . ?
C2 C3 1.3875(16) . ?
C3 H3 0.9500 . ?
C3 C4 1.4001(16) . ?
C4 C5 1.4635(15) . ?
C4 C13 1.3987(16) . ?
C5 C6 1.3440(16) . ?
C5 C14 1.5412(15) . ?
C6 H6 0.9500 . ?
C6 C7 1.5106(15) . ?
C7 H7 1.0000 . ?
C7 C14 1.5721(14) . ?
C8 C9 1.5205(15) . ?
C9 H9A 0.9900 . ?
C9 H9B 0.9900 . ?
C9 C10 1.5146(15) . ?
C11 H11A 0.9800 . ?
C11 H11B 0.9800 . ?
C11 H11C 0.9800 . ?
C12 H12 0.9500 . ?
C12 C13 1.3938(16) . ?
C13 H13 0.9500 . ?
C14 C15 1.5086(15) . ?
C14 C21 1.5188(15) . ?
C15 C16 1.4009(15) . ?
C15 C20 1.3861(16) . ?
C16 C17 1.3898(15) . ?
C17 H17 0.9500 . ?
C17 C18 1.3959(16) . ?
C18 H18 0.9500 . ?
C18 C19 1.3895(16) . ?
C19 H19 0.9500 . ?
C19 C20 1.3964(16) . ?
C20 H20 0.9500 . ?
C21 H21A 0.9800 . ?
C21 H21B 0.9800 . ?
C21 H21C 0.9800 . ?

loop_
_geom_torsion_atom_site_label_1
_geom_torsion_atom_site_label_2
_geom_torsion_atom_site_label_3
_geom_torsion_atom_site_label_4
_geom_torsion
_geom_torsion_site_symmetry_1
_geom_torsion_site_symmetry_2
_geom_torsion_site_symmetry_3
_geom_torsion_site_symmetry_4
_geom_torsion_publ_flag
F1 C1 C2 C3 179.34(10) . . . . ?
F1 C1 C12 C13 -178.89(10) . . . . ?
O2 C8 C9 C10 77.48(12) . . . . ?
N1 C7 C14 C5 118.47(9) . . . . ?
N1 C7 C14 C15 7.01(11) . . . . ?
N1 C7 C14 C21 -120.13(10) . . . . ?
N1 C8 C9 C10 -101.07(11) . . . . ?
N1 C16 C17 C18 -178.31(10) . . . . ?
C1 C2 C3 C4 -0.02(17) . . . . ?
C1 C12 C13 C4 -0.90(18) . . . . ?
C2 C1 C12 C13 1.31(19) . . . . ?
C2 C3 C4 C5 -179.09(10) . . . . ?
C2 C3 C4 C13 0.38(17) . . . . ?
C3 C4 C5 C6 -14.47(19) . . . . ?
C3 C4 C5 C14 161.96(11) . . . . ?
C3 C4 C13 C12 0.09(17) . . . . ?
C4 C5 C6 C7 -179.99(12) . . . . ?
C4 C5 C14 C7 179.98(12) . . . . ?
C4 C5 C14 C15 -78.69(14) . . . . ?
C4 C5 C14 C21 60.96(16) . . . . ?
C5 C4 C13 C12 179.55(11) . . . . ?
C5 C6 C7 N1 -109.11(10) . . . . ?
C5 C6 C7 C14 -2.63(9) . . . . ?
C5 C14 C15 C16 -91.03(11) . . . . ?
C5 C14 C15 C20 87.27(14) . . . . ?
C6 C5 C14 C7 -2.59(8) . . . . ?
C6 C5 C14 C15 98.74(10) . . . . ?
C6 C5 C14 C21 -121.61(11) . . . . ?
C6 C7 C14 C5 2.30(8) . . . . ?
C6 C7 C14 C15 -109.16(9) . . . . ?
C6 C7 C14 C21 123.70(10) . . . . ?
C7 N1 C8 O2 -173.83(10) . . . . ?
C7 N1 C8 C9 4.66(15) . . . . ?
C7 N1 C16 C15 9.23(12) . . . . ?
C7 N1 C16 C17 -170.02(11) . . . . ?
C7 C14 C15 C16 -1.76(11) . . . . ?
C7 C14 C15 C20 176.54(11) . . . . ?
C8 N1 C7 C6 -106.38(12) . . . . ?
C8 N1 C7 C14 159.29(10) . . . . ?
C8 N1 C16 C15 -160.25(10) . . . . ?
C8 N1 C16 C17 20.50(17) . . . . ?
C8 C9 C10 O1 56.07(12) . . . . ?
C8 C9 C10 O3 -123.18(12) . . . . ?
C11 O1 C10 O3 0.77(16) . . . . ?
C11 O1 C10 C9 -178.49(9) . . . . ?
C12 C1 C2 C3 -0.86(18) . . . . ?
C13 C4 C5 C6 166.07(12) . . . . ?
C13 C4 C5 C14 -17.50(18) . . . . ?
C14 C5 C6 C7 2.69(9) . . . . ?
C14 C15 C16 N1 -4.46(12) . . . . ?
C14 C15 C16 C17 174.84(10) . . . . ?
C14 C15 C20 C19 -176.26(11) . . . . ?
C15 C16 C17 C18 2.52(16) . . . . ?
C16 N1 C7 C6 84.33(11) . . . . ?
C16 N1 C7 C14 -10.01(11) . . . . ?
C16 N1 C8 O2 -6.11(17) . . . . ?
C16 N1 C8 C9 172.38(9) . . . . ?
C16 C15 C20 C19 1.91(16) . . . . ?
C16 C17 C18 C19 0.24(17) . . . . ?
C17 C18 C19 C20 -1.88(17) . . . . ?
C18 C19 C20 C15 0.78(17) . . . . ?
C20 C15 C16 N1 177.06(10) . . . . ?
C20 C15 C16 C17 -3.64(17) . . . . ?
C21 C14 C15 C16 127.09(10) . . . . ?
C21 C14 C15 C20 -54.61(15) . . . . ?
